data_7249703
loop_
_publ_author_name
'Hu, Huifen'
'Yan, Yukun'
'Yang, Chengling'
'Wang, Wei'

_publ_section_title
;
 Tetraphenylethylene-based blue light-emitting organic salt crystals
;
_journal_name_full CrystEngComm
_journal_paper_doi 10.1039/D4CE01094A
_journal_year 2025
_chemical_formula_moiety '2(C12 H8 O6 S2), 16(H2 O), C54 H52 N4'
_chemical_formula_sum 'C78 H100 N4 O28 S4'
_chemical_formula_weight 1669.85
_space_group_crystal_system triclinic
_space_group_IT_number 2
_space_group_name_Hall '-P 1'
_space_group_name_H-M_alt 'P -1'
_atom_sites_solution_hydrogens mixed
_atom_sites_solution_primary dual
_audit_creation_date 2023-09-24
_audit_creation_method
;
Olex2 1.5
(compiled 2022.04.07 svn.rca3783a0 for OlexSys, GUI svn.r6498)
;
_audit_update_record
;
2024-09-28 deposited with the CCDC.	2024-12-16 downloaded from the CCDC.
;
_cell_angle_alpha 81.850(2)
_cell_angle_beta 77.726(2)
_cell_angle_gamma 73.940(2)
_cell_formula_units_Z 2
_cell_length_a 13.6216(6)
_cell_length_b 17.3077(7)
_cell_length_c 18.5961(8)
_cell_measurement_reflns_used 9323
_cell_measurement_temperature 193.00
_cell_measurement_theta_max 74.32
_cell_measurement_theta_min 3.43
_cell_volume 4100.7(3)
_computing_cell_refinement 'SAINT V8.40B (Bruker, 2019)'
_computing_data_collection 'APEX5 V2022.08-RC130 (Bruker, 2023)'
_computing_data_reduction 'SAINT V8.40B (Bruker, 2019)'
_computing_molecular_graphics 'Olex2 1.5 (Dolomanov et al., 2009)'
_computing_publication_material 'Olex2 1.5 (Dolomanov et al., 2009)'
_computing_structure_refinement 'SHELXL 2019/3 (Sheldrick, 2015)'
_computing_structure_solution 'SHELXT 2018/2 (Sheldrick, 2018)'
_diffrn_ambient_temperature 193.00
_diffrn_detector CPAD
_diffrn_detector_area_resol_mean 7.41
_diffrn_detector_type 'Bruker PHOTON III'
_diffrn_measured_fraction_theta_full 0.988
_diffrn_measured_fraction_theta_max 0.977
_diffrn_measurement_device 'four-circle diffractometer'
_diffrn_measurement_device_type 'Bruker D8 VENTURE dual wavelength Mo/Cu'
_diffrn_measurement_method '\w and \f scans'
_diffrn_radiation_monochromator 'Helios Multi-layer Optic'
_diffrn_radiation_probe x-ray
_diffrn_radiation_type CuK\a
_diffrn_radiation_wavelength 1.54178
_diffrn_reflns_av_R_equivalents 0.0405
_diffrn_reflns_av_unetI/netI 0.0403
_diffrn_reflns_Laue_measured_fraction_full 0.988
_diffrn_reflns_Laue_measured_fraction_max 0.977
_diffrn_reflns_limit_h_max 17
_diffrn_reflns_limit_h_min -16
_diffrn_reflns_limit_k_max 17
_diffrn_reflns_limit_k_min -21
_diffrn_reflns_limit_l_max 23
_diffrn_reflns_limit_l_min -23
_diffrn_reflns_number 50897
_diffrn_reflns_point_group_measured_fraction_full 0.988
_diffrn_reflns_point_group_measured_fraction_max 0.977
_diffrn_reflns_theta_full 67.679
_diffrn_reflns_theta_max 74.420
_diffrn_reflns_theta_min 2.667
_diffrn_source 'microfocus sealed X-ray tube'
_diffrn_source_current 1.1
_diffrn_source_power 0.05500000000000001
_diffrn_source_type 'Incoatec I\ms DIAMOND'
_diffrn_source_voltage 50.0
_diffrn_standards_number 0
_exptl_absorpt_coefficient_mu 1.764
_exptl_absorpt_correction_T_max 0.7538
_exptl_absorpt_correction_T_min 0.6184
_exptl_absorpt_correction_type multi-scan
_exptl_absorpt_process_details
;
SADABS-2016/2 (Bruker,2016/2) was used for absorption correction.
wR2(int) was 0.0888 before and 0.0561 after correction.
The Ratio of minimum to maximum transmission is 0.8204.
The \l/2 correction factor is Not present.
;
_exptl_crystal_density_diffrn 1.352
_exptl_crystal_description block
_exptl_crystal_F_000 1768
_exptl_crystal_size_max 0.13
_exptl_crystal_size_mid 0.12
_exptl_crystal_size_min 0.1
_refine_diff_density_max 0.940
_refine_diff_density_min -0.604
_refine_diff_density_rms 0.090
_refine_ls_extinction_method none
_refine_ls_goodness_of_fit_ref 1.023
_refine_ls_hydrogen_treatment constr
_refine_ls_matrix_type full
_refine_ls_number_parameters 1052
_refine_ls_number_reflns 16375
_refine_ls_number_restraints 0
_refine_ls_restrained_S_all 1.023
_refine_ls_R_factor_all 0.0802
_refine_ls_R_factor_gt 0.0672
_refine_ls_shift/su_max 0.000
_refine_ls_shift/su_mean 0.000
_refine_ls_structure_factor_coef Fsqd
_refine_ls_weighting_details 'w=1/[\s^2^(Fo^2^)+(0.1455P)^2^+6.4510P] where P=(Fo^2^+2Fc^2^)/3'
_refine_ls_weighting_scheme calc
_refine_ls_wR_factor_gt 0.2231
_refine_ls_wR_factor_ref 0.2354
_reflns_Friedel_coverage 0.000
_reflns_number_gt 13103
_reflns_number_total 16375
_reflns_threshold_expression 'I > 2\s(I)'
_cod_data_source_file d4ce01094a2.cif
_cod_data_source_block cu_230922lu_lgpz159759_0m
_cod_depositor_comments
;
The following automatic conversions were performed:

data item '_diffrn_radiation_probe' value 'X-ray' was changed to
'x-ray' in accordance with the
/home/data/users/saulius/crontab/automatic-downloads/rss-feeds/RSC/lib/dictionaries/cif_core.dic
dictionary named 'cif_core.dic' version 2.4.2 last updated on
2011-04-26.

Automatic conversion script
Id: cif_fix_values 8170 2020-07-09 18:12:32Z antanas 
;
_cod_database_code 7249703
_shelx_shelxl_version_number 2019/3
_shelx_space_group_comment
;
The symmetry employed for this shelxl refinement is uniquely defined
by the following loop, which should always be used as a source of
symmetry information in preference to the above space-group names.
They are only intended as comments.
;
_shelx_estimated_absorpt_t_max 0.843
_shelx_estimated_absorpt_t_min 0.803
_olex2_refinement_description
;
1. Fixed Uiso
 At 1.2 times of:
  All C(H) groups, All C(H,H) groups
 At 1.5 times of:
  All C(H,H,H) groups, All O(H,H) groups
2.a Riding coordinates:
 O14(H14A,H14B), O19(H19A,H19B), O15(H15A,H15B), O13(H13A,H13B), O22(H22A,
 H22B), O27(H27D,H27E), O28(H28A,H28B), O25(H25A,H25B), O23(H23A,H23B)
2.b Free rotating group:
 O26(H26C,H26D), O18(H18A,H18B), O21(H21A,H21B), O17(H17A,H17B), O16(H16A,
 H16B), O20(H20A,H20B), O24(H24A,H24B)
2.c Secondary CH2 refined with riding coordinates:
 C53(H53A,H53B), C40(H40A,H40B), C26(H26A,H26B), C2(H2A,H2B)
2.d Aromatic/amide H refined with riding coordinates:
 C20(H20), C35(H35), C19(H19), C43(H43), C37(H37), C75(H75), C12(H12),
 C44(H44), C46(H46), C50(H50), C30(H30), C16(H16), C17(H17), C77(H77), C10(H10),
  C47(H47), C66(H66), C78(H78), C7(H7), C31(H31), C13(H13), C9(H9), C65(H65),
 C52(H52), C57(H57), C23(H23), C62(H62), C74(H74), C34(H34), C60(H60), C24(H24),
  C56(H56), C63(H63), C48(H48), C51(H51), C33(H33), C69(H69), C21(H21),
 C72(H72), C59(H59), C25(H25), C38(H38), C71(H71), C39(H39), C68(H68), C5(H5),
 C3(H3), C4(H4)
2.e Idealised Me refined as rotating group:
 C54(H54A,H54B,H54C), C27(H27A,H27B,H27C), C1(H1A,H1B,H1C), C41(H41A,H41B,H41C)
;
_olex2_submission_special_instructions 'No special instructions were received'
_site XU

loop_
_space_group_symop_operation_xyz
'x, y, z'
'-x, -y, -z'

loop_
_atom_site_label
_atom_site_type_symbol
_atom_site_fract_x
_atom_site_fract_y
_atom_site_fract_z
_atom_site_U_iso_or_equiv
_atom_site_adp_type
_atom_site_occupancy
_atom_site_site_symmetry_order
_atom_site_calc_flag
_atom_site_refinement_flags_posn
_atom_site_refinement_flags_adp
_atom_site_refinement_flags_occupancy
_atom_site_disorder_assembly
_atom_site_disorder_group
S1 S 0.08642(6) 0.33758(5) 0.19566(4) 0.03347(19) Uani 1 1 d . . . . .
S4 S 0.35544(7) 1.02885(5) -0.10375(5) 0.0373(2) Uani 1 1 d . . . . .
S2 S 0.46049(7) 0.67862(5) -0.24406(5) 0.0379(2) Uani 1 1 d . . . . .
S3 S -0.09826(8) 0.83627(6) 0.38813(5) 0.0431(2) Uani 1 1 d . . . . .
O7 O 0.3801(2) 0.95309(16) -0.13616(14) 0.0407(6) Uani 1 1 d . . . . .
O1 O 0.1209(2) 0.25061(16) 0.19276(15) 0.0488(7) Uani 1 1 d . . . . .
O3 O -0.0219(2) 0.36837(16) 0.19044(16) 0.0451(6) Uani 1 1 d . . . . .
O26 O 0.5654(3) 0.81595(19) 0.23845(18) 0.0552(7) Uani 1 1 d G . . . .
H26C H 0.593788 0.810581 0.277137 0.083 Uiso 1 1 d G U . . .
H26D H 0.586216 0.852504 0.206296 0.083 Uiso 1 1 d G U . . .
O12 O -0.1612(3) 0.8993(2) 0.43459(17) 0.0617(8) Uani 1 1 d . . . . .
N3 N 0.6593(2) 0.85425(17) -0.10729(16) 0.0327(6) Uani 1 1 d . . . . .
O18 O 0.4008(3) 0.7688(2) -0.44034(18) 0.0602(8) Uani 1 1 d G . . . .
H18A H 0.354072 0.748935 -0.451157 0.090 Uiso 1 1 d G U . . .
H18B H 0.389689 0.764863 -0.392315 0.090 Uiso 1 1 d G U . . .
O2 O 0.1136(3) 0.3642(2) 0.25729(15) 0.0584(8) Uani 1 1 d . . . . .
O21 O -0.1055(3) 0.8514(2) -0.32522(19) 0.0607(8) Uani 1 1 d G . . . .
H21A H -0.068062 0.819101 -0.358330 0.091 Uiso 1 1 d G U . . .
H21B H -0.119075 0.819352 -0.286029 0.091 Uiso 1 1 d G U . . .
N1 N -0.2952(3) 0.47869(19) 0.30177(17) 0.0397(7) Uani 1 1 d . . . . .
O10 O -0.0162(3) 0.78149(19) 0.42305(16) 0.0581(8) Uani 1 1 d . . . . .
O14 O 0.3966(3) 0.6089(2) 0.3912(2) 0.0657(9) Uani 1 1 d . . . . .
H14A H 0.430524 0.631418 0.413254 0.099 Uiso 1 1 d R U . . .
H14B H 0.338844 0.643348 0.383784 0.099 Uiso 1 1 d R U . . .
N4 N 0.1914(2) 0.35201(18) 0.44183(17) 0.0376(6) Uani 1 1 d . . . . .
O9 O 0.2935(3) 1.09516(19) -0.14421(17) 0.0617(9) Uani 1 1 d . . . . .
O11 O -0.1574(3) 0.7931(2) 0.36101(18) 0.0645(9) Uani 1 1 d . . . . .
O6 O 0.3816(3) 0.7239(2) -0.28775(19) 0.0632(9) Uani 1 1 d . . . . .
O8 O 0.4463(3) 1.0469(2) -0.08839(19) 0.0641(9) Uani 1 1 d . . . . .
N2 N 0.2817(2) 0.91155(19) -0.30452(17) 0.0386(6) Uani 1 1 d . . . . .
O17 O -0.0372(3) 0.3959(2) 0.3844(2) 0.0660(9) Uani 1 1 d G . . . .
H17A H 0.015039 0.385441 0.347886 0.099 Uiso 1 1 d G U . . .
H17B H -0.045161 0.348699 0.403652 0.099 Uiso 1 1 d G U . . .
O16 O 0.4089(3) 0.4448(2) 0.4217(2) 0.0686(9) Uani 1 1 d G . . . .
H16A H 0.425430 0.490559 0.417182 0.103 Uiso 1 1 d G U . . .
H16B H 0.427560 0.424052 0.379430 0.103 Uiso 1 1 d G U . . .
O19 O 0.2176(3) 0.8137(3) 0.5041(2) 0.0732(10) Uani 1 1 d . . . . .
H19A H 0.255461 0.795831 0.463021 0.110 Uiso 1 1 d R U . . .
H19B H 0.196661 0.866031 0.498541 0.110 Uiso 1 1 d R U . . .
O15 O 0.5323(3) 0.6623(2) 0.45663(19) 0.0674(9) Uani 1 1 d . . . . .
H15A H 0.559789 0.630030 0.491483 0.101 Uiso 1 1 d R U . . .
H15B H 0.577699 0.659080 0.415693 0.101 Uiso 1 1 d R U . . .
C73 C 0.1477(2) 0.97709(19) 0.11649(18) 0.0292(6) Uani 1 1 d . . . . .
C20 C 0.1577(2) 0.82979(19) -0.00320(18) 0.0296(6) Uani 1 1 d . . . . .
H20 H 0.181906 0.849653 0.032986 0.035 Uiso 1 1 calc R U . . .
C35 C 0.1963(3) 0.4086(2) 0.38489(19) 0.0352(7) Uani 1 1 d . . . . .
H35 H 0.219245 0.392384 0.336102 0.042 Uiso 1 1 calc R U . . .
C15 C 0.1079(2) 0.76704(18) 0.01744(17) 0.0279(6) Uani 1 1 d . . . . .
O13 O 0.2467(3) 0.7489(2) 0.3694(2) 0.0772(11) Uani 1 1 d . . . . .
H13A H 0.192932 0.732880 0.394035 0.116 Uiso 1 1 d R U . . .
H13B H 0.245662 0.745370 0.323375 0.116 Uiso 1 1 d R U . . .
C19 C 0.1720(3) 0.86304(19) -0.07543(18) 0.0309(6) Uani 1 1 d . . . . .
H19 H 0.208123 0.904202 -0.088711 0.037 Uiso 1 1 calc R U . . .
C18 C 0.1341(2) 0.83689(19) -0.12916(17) 0.0284(6) Uani 1 1 d . . . . .
C43 C 0.3482(3) 0.7429(2) 0.13401(17) 0.0320(7) Uani 1 1 d . . . . .
H43 H 0.319468 0.750447 0.184516 0.038 Uiso 1 1 calc R U . . .
O4 O 0.5426(3) 0.6265(2) -0.2891(2) 0.0870(14) Uani 1 1 d . . . . .
C36 C 0.1689(2) 0.4900(2) 0.39525(18) 0.0322(7) Uani 1 1 d . . . . .
C70 C 0.0814(3) 0.9499(2) 0.18435(18) 0.0314(6) Uani 1 1 d . . . . .
O20 O 0.0351(3) 0.7681(3) 0.56100(18) 0.0692(10) Uani 1 1 d G . . . .
H20A H 0.014762 0.770344 0.519280 0.104 Uiso 1 1 d G U . . .
H20B H 0.092708 0.783242 0.548832 0.104 Uiso 1 1 d G U . . .
C61 C 0.3092(3) 0.5121(2) -0.06767(18) 0.0314(6) Uani 1 1 d . . . . .
C37 C 0.1336(3) 0.5112(2) 0.4673(2) 0.0382(7) Uani 1 1 d . . . . .
H37 H 0.111943 0.566489 0.476715 0.046 Uiso 1 1 calc R U . . .
C42 C 0.2957(2) 0.71289(19) 0.09179(17) 0.0288(6) Uani 1 1 d . . . . .
C45 C 0.4837(2) 0.75129(19) 0.02890(17) 0.0298(6) Uani 1 1 d . . . . .
C49 C 0.5773(2) 0.77946(19) -0.00660(18) 0.0301(6) Uani 1 1 d . . . . .
O22 O 0.2486(3) 1.0068(2) 0.3660(2) 0.0739(10) Uani 1 1 d . . . . .
H22A H 0.301263 1.027930 0.358895 0.111 Uiso 1 1 d R U . . .
H22B H 0.201923 1.038930 0.342565 0.111 Uiso 1 1 d R U . . .
O27 O -0.3604(3) 0.7739(2) 0.3706(2) 0.0709(10) Uani 1 1 d . . . . .
H27D H -0.399128 0.797490 0.408887 0.106 Uiso 1 1 d R U . . .
H27E H -0.297768 0.775680 0.372547 0.106 Uiso 1 1 d R U . . .
C75 C 0.3196(3) 0.9714(2) 0.04239(19) 0.0327(7) Uani 1 1 d . . . . .
H75 H 0.393091 0.954603 0.037741 0.039 Uiso 1 1 calc R U . . .
C12 C 0.0296(2) 0.60367(19) 0.13444(19) 0.0326(7) Uani 1 1 d . . . . .
H12 H 0.096107 0.568457 0.119988 0.039 Uiso 1 1 calc R U . . .
C14 C 0.1091(2) 0.71951(18) 0.09018(17) 0.0286(6) Uani 1 1 d . . . . .
C44 C 0.4413(3) 0.7617(2) 0.10316(18) 0.0331(7) Uani 1 1 d . . . . .
H44 H 0.476487 0.781608 0.132500 0.040 Uiso 1 1 calc R U . . .
C46 C 0.4349(3) 0.7174(2) -0.01264(18) 0.0317(6) Uani 1 1 d . . . . .
H46 H 0.464823 0.708353 -0.062723 0.038 Uiso 1 1 calc R U . . .
C11 C 0.0168(2) 0.68672(19) 0.12178(17) 0.0289(6) Uani 1 1 d . . . . .
C28 C 0.1925(2) 0.69790(19) 0.12472(17) 0.0290(6) Uani 1 1 d . . . . .
C50 C 0.6669(3) 0.7621(2) 0.02445(19) 0.0352(7) Uani 1 1 d . . . . .
H50 H 0.670212 0.729984 0.070197 0.042 Uiso 1 1 calc R U . . .
C30 C 0.1088(3) 0.6724(2) 0.25905(18) 0.0334(7) Uani 1 1 d . . . . .
H30 H 0.057584 0.722163 0.255739 0.040 Uiso 1 1 calc R U . . .
C16 C 0.0621(2) 0.74673(19) -0.03536(18) 0.0305(6) Uani 1 1 d . . . . .
H16 H 0.021021 0.708891 -0.021255 0.037 Uiso 1 1 calc R U . . .
C76 C 0.2748(2) 1.01386(19) -0.01676(18) 0.0307(6) Uani 1 1 d . . . . .
C58 C 0.2590(3) 0.4623(2) -0.00638(18) 0.0314(6) Uani 1 1 d . . . . .
C17 C 0.0753(2) 0.7806(2) -0.10788(18) 0.0311(6) Uani 1 1 d . . . . .
H17 H 0.044243 0.765316 -0.142960 0.037 Uiso 1 1 calc R U . . .
C77 C 0.1674(3) 1.04126(19) -0.00900(18) 0.0321(7) Uani 1 1 d . . . . .
H77 H 0.136919 1.072561 -0.048674 0.039 Uiso 1 1 calc R U . . .
C8 C -0.1512(2) 0.6223(2) 0.18945(18) 0.0310(6) Uani 1 1 d . . . . .
C10 C -0.0830(2) 0.73722(19) 0.13986(18) 0.0314(6) Uani 1 1 d . . . . .
H10 H -0.094160 0.793881 0.128304 0.038 Uiso 1 1 calc R U . . .
C47 C 0.3429(2) 0.6969(2) 0.01920(18) 0.0308(6) Uani 1 1 d . . . . .
H47 H 0.311482 0.671753 -0.008655 0.037 Uiso 1 1 calc R U . . .
C29 C 0.1880(2) 0.65113(19) 0.19839(18) 0.0299(6) Uani 1 1 d . . . . .
C55 C 0.1563(3) 0.3815(2) 0.11566(18) 0.0317(6) Uani 1 1 d . . . . .
C32 C 0.1780(3) 0.5484(2) 0.32954(18) 0.0319(7) Uani 1 1 d . . . . .
C66 C 0.2490(3) 0.5743(2) -0.10823(19) 0.0344(7) Uani 1 1 d . . . . .
H66 H 0.175753 0.582242 -0.098689 0.041 Uiso 1 1 calc R U . . .
C78 C 0.1048(2) 1.0227(2) 0.05695(18) 0.0320(7) Uani 1 1 d . . . . .
H78 H 0.031408 1.041360 0.061788 0.038 Uiso 1 1 calc R U . . .
C7 C -0.2179(3) 0.5133(2) 0.26884(19) 0.0361(7) Uani 1 1 d . . . . .
H7 H -0.148415 0.486863 0.274263 0.043 Uiso 1 1 calc R U . . .
O24 O 0.3546(3) 0.8687(3) 0.2873(2) 0.0766(10) Uani 1 1 d G . . . .
H24A H 0.345415 0.905895 0.316751 0.115 Uiso 1 1 d G U . . .
H24B H 0.341592 0.827324 0.316526 0.115 Uiso 1 1 d G U . . .
C31 C 0.1038(3) 0.6220(2) 0.32399(18) 0.0340(7) Uani 1 1 d . . . . .
H31 H 0.049709 0.637635 0.364824 0.041 Uiso 1 1 calc R U . . .
C13 C -0.0529(3) 0.5716(2) 0.16765(19) 0.0333(7) Uani 1 1 d . . . . .
H13 H -0.042751 0.514714 0.175713 0.040 Uiso 1 1 calc R U . . .
C9 C -0.1655(3) 0.7054(2) 0.17444(19) 0.0328(7) Uani 1 1 d . . . . .
H9 H -0.232417 0.740530 0.188026 0.039 Uiso 1 1 calc R U . . .
C6 C -0.2383(3) 0.5869(2) 0.22717(18) 0.0332(7) Uani 1 1 d . . . . .
C65 C 0.2936(3) 0.6249(2) -0.16230(19) 0.0350(7) Uani 1 1 d . . . . .
H65 H 0.251072 0.667062 -0.189096 0.042 Uiso 1 1 calc R U . . .
C52 C 0.7453(3) 0.8373(2) -0.0776(2) 0.0348(7) Uani 1 1 d . . . . .
H52 H 0.803082 0.857069 -0.102596 0.042 Uiso 1 1 calc R U . . .
C22 C 0.1590(2) 0.86728(19) -0.20767(18) 0.0298(6) Uani 1 1 d . . . . .
C57 C 0.3041(3) 0.4313(2) 0.05589(19) 0.0355(7) Uani 1 1 d . . . . .
H57 H 0.370867 0.437761 0.056812 0.043 Uiso 1 1 calc R U . . .
C67 C -0.0326(3) 0.8842(2) 0.30920(18) 0.0349(7) Uani 1 1 d . . . . .
C23 C 0.0940(3) 0.8754(2) -0.2584(2) 0.0371(7) Uani 1 1 d . . . . .
H23 H 0.029111 0.862157 -0.242888 0.045 Uiso 1 1 calc R U . . .
C62 C 0.4171(3) 0.5007(2) -0.08448(19) 0.0357(7) Uani 1 1 d . . . . .
H62 H 0.460258 0.458030 -0.058559 0.043 Uiso 1 1 calc R U . . .
C74 C 0.2565(3) 0.9535(2) 0.10839(19) 0.0330(7) Uani 1 1 d . . . . .
H74 H 0.287508 0.924722 0.148774 0.040 Uiso 1 1 calc R U . . .
C34 C 0.2652(3) 0.5796(2) 0.20686(19) 0.0371(7) Uani 1 1 d . . . . .
H34 H 0.322599 0.565867 0.167691 0.045 Uiso 1 1 calc R U . . .
C64 C 0.4008(3) 0.6134(2) -0.17694(18) 0.0325(7) Uani 1 1 d . . . . .
C60 C 0.1116(3) 0.4096(2) 0.05321(19) 0.0343(7) Uani 1 1 d . . . . .
H60 H 0.045725 0.401618 0.051963 0.041 Uiso 1 1 calc R U . . .
C24 C 0.1238(3) 0.9027(2) -0.3312(2) 0.0434(8) Uani 1 1 d . . . . .
H24 H 0.079190 0.908807 -0.365635 0.052 Uiso 1 1 calc R U . . .
C56 C 0.2543(3) 0.3912(2) 0.11639(19) 0.0365(7) Uani 1 1 d . . . . .
H56 H 0.286650 0.370577 0.158061 0.044 Uiso 1 1 calc R U . . .
C63 C 0.4616(3) 0.5507(2) -0.13814(19) 0.0365(7) Uani 1 1 d . . . . .
H63 H 0.534994 0.541935 -0.148704 0.044 Uiso 1 1 calc R U . . .
C48 C 0.5762(2) 0.8269(2) -0.07322(19) 0.0322(7) Uani 1 1 d . . . . .
H48 H 0.515961 0.840292 -0.095134 0.039 Uiso 1 1 calc R U . . .
C51 C 0.7500(3) 0.7915(2) -0.0114(2) 0.0371(7) Uani 1 1 d . . . . .
H51 H 0.810658 0.780144 0.009749 0.045 Uiso 1 1 calc R U . . .
C33 C 0.2597(3) 0.5287(2) 0.2707(2) 0.0400(8) Uani 1 1 d . . . . .
H33 H 0.312193 0.479822 0.274652 0.048 Uiso 1 1 calc R U . . .
O5 O 0.4852(5) 0.7312(3) -0.2037(2) 0.114(2) Uani 1 1 d . . . . .
C69 C 0.1112(3) 0.9395(2) 0.25316(19) 0.0385(8) Uani 1 1 d . . . . .
H69 H 0.171449 0.954774 0.257424 0.046 Uiso 1 1 calc R U . . .
C21 C 0.2534(3) 0.8861(2) -0.23321(19) 0.0341(7) Uani 1 1 d . . . . .
H21 H 0.299204 0.881008 -0.199755 0.041 Uiso 1 1 calc R U . . .
C72 C -0.0665(3) 0.8976(2) 0.2420(2) 0.0381(7) Uani 1 1 d . . . . .
H72 H -0.128626 0.884758 0.238492 0.046 Uiso 1 1 calc R U . . .
C59 C 0.1624(3) 0.4490(2) -0.00727(19) 0.0357(7) Uani 1 1 d . . . . .
H59 H 0.131301 0.467296 -0.049814 0.043 Uiso 1 1 calc R U . . .
C25 C 0.2184(3) 0.9209(2) -0.3534(2) 0.0435(8) Uani 1 1 d . . . . .
H25 H 0.239014 0.940050 -0.403313 0.052 Uiso 1 1 calc R U . . .
C38 C 0.1299(3) 0.4514(2) 0.5257(2) 0.0424(8) Uani 1 1 d . . . . .
H38 H 0.106829 0.465848 0.575085 0.051 Uiso 1 1 calc R U . . .
O28 O 0.1031(4) 0.9867(3) 0.4945(2) 0.0925(14) Uani 1 1 d . . . . .
H28A H 0.151713 0.993734 0.457302 0.139 Uiso 1 1 d R U . . .
H28B H 0.111023 1.006254 0.532862 0.139 Uiso 1 1 d R U . . .
C71 C -0.0094(3) 0.9297(2) 0.18046(19) 0.0361(7) Uani 1 1 d . . . . .
H71 H -0.032460 0.938241 0.134533 0.043 Uiso 1 1 calc R U . . .
C39 C 0.1596(3) 0.3721(2) 0.5119(2) 0.0423(8) Uani 1 1 d . . . . .
H39 H 0.157714 0.331148 0.551602 0.051 Uiso 1 1 calc R U . . .
C53 C 0.6529(3) 0.9053(2) -0.1791(2) 0.0424(8) Uani 1 1 d . . . . .
H53A H 0.718124 0.922548 -0.196742 0.051 Uiso 1 1 calc R U . . .
H53B H 0.594993 0.954341 -0.171312 0.051 Uiso 1 1 calc R U . . .
C68 C 0.0547(3) 0.9073(2) 0.3152(2) 0.0419(8) Uani 1 1 d . . . . .
H68 H 0.075621 0.900990 0.361744 0.050 Uiso 1 1 calc R U . . .
C5 C -0.3417(3) 0.6245(2) 0.2219(2) 0.0405(8) Uani 1 1 d . . . . .
H5 H -0.358780 0.675794 0.195046 0.049 Uiso 1 1 calc R U . . .
C3 C -0.3947(3) 0.5141(3) 0.2952(2) 0.0472(9) Uani 1 1 d . . . . .
H3 H -0.447828 0.488118 0.318244 0.057 Uiso 1 1 calc R U . . .
C4 C -0.4193(3) 0.5872(3) 0.2557(2) 0.0488(9) Uani 1 1 d . . . . .
H4 H -0.489539 0.612315 0.251430 0.059 Uiso 1 1 calc R U . . .
C40 C 0.2235(4) 0.2658(2) 0.4257(3) 0.0502(10) Uani 1 1 d . . . . .
H40A H 0.195057 0.232654 0.468727 0.060 Uiso 1 1 calc R U . . .
H40B H 0.194585 0.259998 0.382782 0.060 Uiso 1 1 calc R U . . .
C54 C 0.6361(3) 0.8602(3) -0.2366(2) 0.0514(10) Uani 1 1 d . . . . .
H54A H 0.633713 0.894643 -0.283089 0.077 Uiso 1 1 calc R U . . .
H54B H 0.570219 0.844847 -0.220015 0.077 Uiso 1 1 calc R U . . .
H54C H 0.693222 0.811465 -0.244196 0.077 Uiso 1 1 calc R U . . .
O25 O -0.4883(5) 0.8787(3) 0.4771(3) 0.1039(16) Uani 1 1 d . . . . .
H25A H -0.464189 0.911202 0.496191 0.156 Uiso 1 1 d R U . . .
H25B H -0.555249 0.897032 0.480791 0.156 Uiso 1 1 d R U . . .
C26 C 0.3846(3) 0.9298(3) -0.3290(2) 0.0507(10) Uani 1 1 d . . . . .
H26A H 0.412172 0.917039 -0.380843 0.061 Uiso 1 1 calc R U . . .
H26B H 0.433849 0.895514 -0.298043 0.061 Uiso 1 1 calc R U . . .
C2 C -0.2701(4) 0.4002(3) 0.3477(2) 0.0531(10) Uani 1 1 d . . . . .
H2A H -0.194655 0.374698 0.336024 0.064 Uiso 1 1 calc R U . . .
H2B H -0.307528 0.363303 0.336055 0.064 Uiso 1 1 calc R U . . .
C27 C 0.3767(4) 1.0169(3) -0.3232(3) 0.0601(12) Uani 1 1 d . . . . .
H27A H 0.328008 1.050949 -0.353875 0.090 Uiso 1 1 calc R U . . .
H27B H 0.445275 1.027579 -0.340444 0.090 Uiso 1 1 calc R U . . .
H27C H 0.351608 1.029215 -0.271664 0.090 Uiso 1 1 calc R U . . .
C1 C -0.3011(4) 0.4134(4) 0.4281(3) 0.0643(13) Uani 1 1 d . . . . .
H1A H -0.269852 0.454308 0.438482 0.096 Uiso 1 1 calc R U . . .
H1B H -0.276837 0.362650 0.457546 0.096 Uiso 1 1 calc R U . . .
H1C H -0.376957 0.431885 0.440945 0.096 Uiso 1 1 calc R U . . .
O23 O -0.3685(5) 0.9743(4) 0.5364(4) 0.1221(19) Uani 1 1 d . . . . .
H23A H -0.311183 0.938066 0.522949 0.183 Uiso 1 1 d R U . . .
H23B H -0.399473 0.951946 0.576449 0.183 Uiso 1 1 d R U . . .
C41 C 0.3376(5) 0.2361(3) 0.4095(4) 0.0821(18) Uani 1 1 d . . . . .
H41A H 0.365603 0.267502 0.365799 0.123 Uiso 1 1 calc R U . . .
H41B H 0.356595 0.179053 0.400224 0.123 Uiso 1 1 calc R U . . .
H41C H 0.366308 0.242071 0.451886 0.123 Uiso 1 1 calc R U . . .

loop_
_atom_site_aniso_label
_atom_site_aniso_U_11
_atom_site_aniso_U_22
_atom_site_aniso_U_33
_atom_site_aniso_U_23
_atom_site_aniso_U_13
_atom_site_aniso_U_12
S1 0.0321(4) 0.0323(4) 0.0339(4) -0.0025(3) -0.0021(3) -0.0080(3)
S4 0.0370(4) 0.0322(4) 0.0388(4) -0.0001(3) 0.0014(3) -0.0103(3)
S2 0.0390(4) 0.0369(4) 0.0367(4) 0.0028(3) -0.0034(3) -0.0136(3)
S3 0.0500(5) 0.0385(5) 0.0373(4) 0.0072(3) -0.0040(4) -0.0137(4)
O7 0.0386(13) 0.0390(13) 0.0414(13) -0.0060(11) -0.0008(10) -0.0083(11)
O1 0.0520(16) 0.0330(13) 0.0461(14) 0.0061(11) 0.0024(12) 0.0008(11)
O3 0.0329(13) 0.0405(14) 0.0580(16) 0.0037(12) -0.0021(11) -0.0113(11)
O26 0.0629(19) 0.0451(16) 0.0544(17) 0.0060(13) -0.0042(14) -0.0188(14)
O12 0.064(2) 0.0537(18) 0.0508(17) 0.0012(14) 0.0144(14) -0.0101(15)
N3 0.0281(13) 0.0311(14) 0.0372(14) -0.0012(11) -0.0012(11) -0.0093(11)
O18 0.0592(19) 0.063(2) 0.0543(17) 0.0096(15) -0.0129(14) -0.0137(15)
O2 0.0591(18) 0.092(2) 0.0362(14) -0.0140(14) 0.0035(12) -0.0436(18)
O21 0.0548(18) 0.063(2) 0.0571(18) 0.0154(15) -0.0073(14) -0.0158(15)
N1 0.0438(17) 0.0397(16) 0.0381(15) -0.0002(12) -0.0013(12) -0.0211(13)
O10 0.072(2) 0.0501(17) 0.0451(15) 0.0129(13) -0.0157(14) -0.0091(15)
O14 0.062(2) 0.063(2) 0.066(2) -0.0028(16) -0.0038(16) -0.0131(16)
N4 0.0375(15) 0.0343(15) 0.0400(15) 0.0063(12) -0.0068(12) -0.0123(12)
O9 0.0624(19) 0.0466(16) 0.0509(16) 0.0139(13) 0.0071(14) 0.0049(14)
O11 0.076(2) 0.074(2) 0.0546(17) 0.0168(16) -0.0131(16) -0.0467(19)
O6 0.0494(17) 0.0561(18) 0.069(2) 0.0258(16) -0.0068(14) -0.0068(14)
O8 0.0518(18) 0.087(2) 0.0637(19) -0.0227(18) 0.0112(15) -0.0436(18)
N2 0.0373(15) 0.0371(15) 0.0385(15) 0.0035(12) -0.0021(12) -0.0120(12)
O17 0.0534(19) 0.077(2) 0.064(2) -0.0287(18) 0.0123(15) -0.0174(17)
O16 0.066(2) 0.056(2) 0.087(2) 0.0130(17) -0.0313(19) -0.0178(17)
O19 0.065(2) 0.084(3) 0.066(2) -0.0049(19) -0.0094(17) -0.0142(19)
O15 0.075(2) 0.068(2) 0.0589(19) 0.0110(16) -0.0118(16) -0.0260(18)
C73 0.0277(15) 0.0262(14) 0.0337(15) -0.0025(12) -0.0070(12) -0.0060(12)
C20 0.0285(15) 0.0261(15) 0.0345(15) 0.0004(12) -0.0084(12) -0.0071(12)
C35 0.0349(17) 0.0356(17) 0.0345(16) 0.0070(13) -0.0084(13) -0.0114(14)
C15 0.0236(14) 0.0247(14) 0.0333(15) 0.0012(12) -0.0032(11) -0.0061(11)
O13 0.077(2) 0.069(2) 0.093(3) 0.001(2) -0.040(2) -0.0152(19)
C19 0.0304(15) 0.0270(15) 0.0353(16) 0.0014(12) -0.0055(12) -0.0096(12)
C18 0.0245(14) 0.0257(14) 0.0331(15) -0.0001(12) -0.0053(11) -0.0046(11)
C43 0.0307(15) 0.0354(17) 0.0278(14) 0.0026(12) -0.0041(12) -0.0084(13)
O4 0.062(2) 0.067(2) 0.081(2) 0.0316(19) 0.0286(18) 0.0172(17)
C36 0.0258(15) 0.0348(17) 0.0340(16) 0.0061(13) -0.0075(12) -0.0076(13)
C70 0.0294(15) 0.0291(15) 0.0343(16) -0.0012(12) -0.0058(12) -0.0063(12)
O20 0.057(2) 0.097(3) 0.0491(17) 0.0073(18) -0.0083(14) -0.0204(19)
C61 0.0325(16) 0.0296(16) 0.0321(15) -0.0032(12) -0.0065(12) -0.0071(13)
C37 0.0368(18) 0.0384(18) 0.0377(17) 0.0004(14) -0.0060(14) -0.0092(14)
C42 0.0256(14) 0.0262(14) 0.0314(15) 0.0057(12) -0.0054(11) -0.0054(12)
C45 0.0257(14) 0.0286(15) 0.0326(15) 0.0037(12) -0.0050(12) -0.0065(12)
C49 0.0226(14) 0.0301(15) 0.0364(16) -0.0016(12) -0.0039(12) -0.0066(12)
O22 0.075(2) 0.064(2) 0.075(2) 0.0078(18) -0.0146(19) -0.0118(18)
O27 0.066(2) 0.086(3) 0.065(2) 0.0203(18) -0.0131(16) -0.0384(19)
C75 0.0260(15) 0.0292(15) 0.0417(17) -0.0018(13) -0.0062(13) -0.0056(12)
C12 0.0257(15) 0.0261(15) 0.0423(17) 0.0006(13) -0.0043(13) -0.0038(12)
C14 0.0248(14) 0.0250(14) 0.0341(15) 0.0016(12) -0.0041(12) -0.0061(11)
C44 0.0312(16) 0.0367(17) 0.0327(15) 0.0001(13) -0.0089(12) -0.0104(13)
C46 0.0305(16) 0.0329(16) 0.0298(15) -0.0002(12) -0.0035(12) -0.0078(13)
C11 0.0255(14) 0.0282(15) 0.0320(15) 0.0023(12) -0.0040(11) -0.0084(12)
C28 0.0261(14) 0.0268(15) 0.0313(15) 0.0000(12) -0.0024(11) -0.0058(12)
C50 0.0308(16) 0.0370(17) 0.0384(17) -0.0032(14) -0.0097(13) -0.0071(13)
C30 0.0291(15) 0.0308(16) 0.0345(16) -0.0001(13) -0.0023(12) -0.0025(13)
C16 0.0250(14) 0.0281(15) 0.0386(16) 0.0015(12) -0.0053(12) -0.0100(12)
C76 0.0292(15) 0.0252(15) 0.0376(16) -0.0033(12) -0.0064(12) -0.0061(12)
C58 0.0292(15) 0.0294(15) 0.0335(15) -0.0020(12) -0.0056(12) -0.0046(12)
C17 0.0265(15) 0.0315(16) 0.0356(16) -0.0018(13) -0.0072(12) -0.0069(12)
C77 0.0341(16) 0.0268(15) 0.0355(16) 0.0012(12) -0.0103(13) -0.0069(13)
C8 0.0270(15) 0.0323(16) 0.0329(15) 0.0018(12) -0.0031(12) -0.0102(13)
C10 0.0293(15) 0.0245(15) 0.0380(16) 0.0054(12) -0.0066(12) -0.0064(12)
C47 0.0276(15) 0.0319(16) 0.0333(15) -0.0022(12) -0.0050(12) -0.0091(12)
C29 0.0250(14) 0.0289(15) 0.0337(15) 0.0028(12) -0.0040(12) -0.0072(12)
C55 0.0291(15) 0.0283(15) 0.0357(16) -0.0017(12) -0.0055(12) -0.0049(12)
C32 0.0298(15) 0.0316(16) 0.0326(15) 0.0052(13) -0.0069(12) -0.0079(13)
C66 0.0267(15) 0.0354(17) 0.0374(16) 0.0007(13) -0.0050(12) -0.0042(13)
C78 0.0260(15) 0.0299(16) 0.0379(16) -0.0015(13) -0.0074(12) -0.0032(12)
C7 0.0362(17) 0.0364(18) 0.0382(17) 0.0014(14) -0.0036(13) -0.0179(14)
O24 0.057(2) 0.084(3) 0.083(3) -0.007(2) -0.0091(19) -0.012(2)
C31 0.0295(16) 0.0333(17) 0.0337(16) 0.0014(13) -0.0012(12) -0.0047(13)
C13 0.0314(16) 0.0245(15) 0.0423(17) 0.0019(13) -0.0058(13) -0.0074(12)
C9 0.0261(15) 0.0289(16) 0.0391(16) 0.0019(13) -0.0033(12) -0.0044(12)
C6 0.0315(16) 0.0341(17) 0.0338(16) -0.0020(13) -0.0024(12) -0.0112(13)
C65 0.0318(16) 0.0307(16) 0.0364(16) 0.0013(13) -0.0054(13) -0.0008(13)
C52 0.0249(15) 0.0318(16) 0.0476(19) -0.0093(14) -0.0008(13) -0.0090(13)
C22 0.0269(15) 0.0250(14) 0.0352(16) 0.0004(12) -0.0072(12) -0.0030(12)
C57 0.0286(16) 0.0409(18) 0.0374(17) 0.0034(14) -0.0093(13) -0.0106(14)
C67 0.0348(17) 0.0313(16) 0.0339(16) 0.0029(13) -0.0033(13) -0.0061(13)
C23 0.0363(17) 0.0361(17) 0.0392(17) -0.0003(14) -0.0114(14) -0.0077(14)
C62 0.0303(16) 0.0353(17) 0.0381(17) 0.0058(14) -0.0100(13) -0.0043(13)
C74 0.0313(16) 0.0299(16) 0.0371(16) -0.0018(13) -0.0099(13) -0.0043(13)
C34 0.0268(15) 0.0361(17) 0.0369(17) 0.0061(14) 0.0012(13) 0.0009(13)
C64 0.0323(16) 0.0297(16) 0.0328(15) -0.0019(12) -0.0043(12) -0.0054(13)
C60 0.0303(16) 0.0341(17) 0.0403(17) -0.0010(13) -0.0090(13) -0.0101(13)
C24 0.047(2) 0.045(2) 0.0385(18) 0.0046(15) -0.0158(15) -0.0106(17)
C56 0.0318(16) 0.0398(18) 0.0364(17) 0.0039(14) -0.0113(13) -0.0066(14)
C63 0.0275(16) 0.0408(18) 0.0390(17) 0.0009(14) -0.0065(13) -0.0072(14)
C48 0.0234(14) 0.0339(16) 0.0378(16) 0.0000(13) -0.0030(12) -0.0081(12)
C51 0.0264(15) 0.0369(18) 0.0496(19) -0.0068(15) -0.0106(14) -0.0065(13)
C33 0.0318(17) 0.0354(18) 0.0432(18) 0.0056(15) -0.0038(14) 0.0005(14)
O5 0.202(6) 0.138(4) 0.055(2) 0.014(2) -0.026(3) -0.139(5)
C69 0.0303(16) 0.050(2) 0.0367(17) -0.0009(15) -0.0091(13) -0.0112(15)
C21 0.0317(16) 0.0324(16) 0.0357(16) 0.0027(13) -0.0081(13) -0.0056(13)
C72 0.0354(17) 0.0413(19) 0.0406(18) -0.0001(15) -0.0082(14) -0.0154(15)
C59 0.0357(17) 0.0357(17) 0.0364(16) -0.0013(13) -0.0106(13) -0.0082(14)
C25 0.051(2) 0.042(2) 0.0349(17) 0.0048(15) -0.0081(15) -0.0104(17)
C38 0.045(2) 0.046(2) 0.0327(17) 0.0040(15) -0.0043(14) -0.0127(16)
O28 0.088(3) 0.125(4) 0.067(2) 0.025(2) -0.023(2) -0.042(3)
C71 0.0355(17) 0.0399(18) 0.0339(16) 0.0009(14) -0.0109(13) -0.0098(14)
C39 0.0433(19) 0.042(2) 0.0378(18) 0.0107(15) -0.0064(15) -0.0130(16)
C53 0.0400(19) 0.043(2) 0.0417(19) 0.0071(15) 0.0011(15) -0.0185(16)
C68 0.0370(18) 0.050(2) 0.0365(17) -0.0001(15) -0.0111(14) -0.0064(16)
C5 0.0314(17) 0.0425(19) 0.0439(19) 0.0046(15) -0.0018(14) -0.0113(15)
C3 0.043(2) 0.055(2) 0.047(2) -0.0044(18) 0.0024(16) -0.0262(18)
C4 0.0315(18) 0.057(2) 0.057(2) -0.0017(19) -0.0012(16) -0.0161(17)
C40 0.062(3) 0.0329(19) 0.055(2) 0.0040(17) -0.0072(19) -0.0180(18)
C54 0.048(2) 0.071(3) 0.041(2) 0.0093(19) -0.0093(17) -0.032(2)
O25 0.132(4) 0.083(3) 0.084(3) 0.019(2) 0.001(3) -0.035(3)
C26 0.039(2) 0.058(2) 0.051(2) 0.0067(19) 0.0003(16) -0.0178(18)
C2 0.064(3) 0.045(2) 0.054(2) 0.0115(18) -0.008(2) -0.029(2)
C27 0.070(3) 0.066(3) 0.051(2) 0.005(2) -0.006(2) -0.038(2)
C1 0.071(3) 0.078(3) 0.048(2) 0.013(2) -0.010(2) -0.036(3)
O23 0.126(5) 0.097(4) 0.147(5) -0.005(4) -0.043(4) -0.025(3)
C41 0.069(3) 0.047(3) 0.117(5) -0.016(3) 0.006(3) -0.006(2)

loop_
_atom_type_symbol
_atom_type_description
_atom_type_scat_dispersion_real
_atom_type_scat_dispersion_imag
_atom_type_scat_source
C C 0.0181 0.0091 'International Tables Vol C Tables 4.2.6.8 and 6.1.1.4'
H H 0.0000 0.0000 'International Tables Vol C Tables 4.2.6.8 and 6.1.1.4'
N N 0.0311 0.0180 'International Tables Vol C Tables 4.2.6.8 and 6.1.1.4'
O O 0.0492 0.0322 'International Tables Vol C Tables 4.2.6.8 and 6.1.1.4'
S S 0.3331 0.5567 'International Tables Vol C Tables 4.2.6.8 and 6.1.1.4'

loop_
_geom_angle_atom_site_label_1
_geom_angle_atom_site_label_2
_geom_angle_atom_site_label_3
_geom_angle
_geom_angle_site_symmetry_1
_geom_angle_site_symmetry_3
_geom_angle_publ_flag
O1 S1 C55 107.13(15) . . ?
O3 S1 O1 111.90(17) . . ?
O3 S1 O2 113.53(19) . . ?
O3 S1 C55 105.84(16) . . ?
O2 S1 O1 112.8(2) . . ?
O2 S1 C55 104.90(16) . . ?
O7 S4 O8 112.56(19) . . ?
O7 S4 C76 104.66(15) . . ?
O9 S4 O7 113.30(19) . . ?
O9 S4 O8 113.0(2) . . ?
O9 S4 C76 105.78(16) . . ?
O8 S4 C76 106.69(17) . . ?
O6 S2 C64 106.49(17) . . ?
O4 S2 O6 109.9(2) . . ?
O4 S2 C64 105.27(19) . . ?
O5 S2 O6 110.0(3) . . ?
O5 S2 O4 118.7(4) . . ?
O5 S2 C64 105.62(19) . . ?
O12 S3 O10 112.2(2) . . ?
O12 S3 C67 106.94(17) . . ?
O10 S3 C67 104.99(18) . . ?
O11 S3 O12 114.1(2) . . ?
O11 S3 O10 111.6(2) . . ?
O11 S3 C67 106.30(18) . . ?
H26C O26 H26D 109.4 . . ?
C52 N3 C48 121.2(3) . . ?
C52 N3 C53 120.6(3) . . ?
C48 N3 C53 118.2(3) . . ?
H18A O18 H18B 104.5 . . ?
H21A O21 H21B 104.5 . . ?
C7 N1 C3 121.4(3) . . ?
C7 N1 C2 119.1(3) . . ?
C3 N1 C2 119.4(3) . . ?
H14A O14 H14B 109.5 . . ?
C35 N4 C39 121.2(3) . . ?
C35 N4 C40 118.2(3) . . ?
C39 N4 C40 120.6(3) . . ?
C21 N2 C25 121.2(3) . . ?
C21 N2 C26 118.9(3) . . ?
C25 N2 C26 119.9(3) . . ?
H17A O17 H17B 104.5 . . ?
H16A O16 H16B 109.5 . . ?
H19A O19 H19B 109.5 . . ?
H15A O15 H15B 109.5 . . ?
C78 C73 C70 121.6(3) . . ?
C78 C73 C74 117.7(3) . . ?
C74 C73 C70 120.6(3) . . ?
C15 C20 H20 119.6 . . ?
C19 C20 H20 119.6 . . ?
C19 C20 C15 120.8(3) . . ?
N4 C35 H35 119.1 . . ?
N4 C35 C36 121.8(3) . . ?
C36 C35 H35 119.1 . . ?
C20 C15 C14 122.1(3) . . ?
C16 C15 C20 117.5(3) . . ?
C16 C15 C14 120.3(3) . . ?
H13A O13 H13B 104.5 . . ?
C20 C19 H19 119.6 . . ?
C20 C19 C18 120.7(3) . . ?
C18 C19 H19 119.6 . . ?
C19 C18 C22 120.1(3) . . ?
C17 C18 C19 118.9(3) . . ?
C17 C18 C22 121.0(3) . . ?
C42 C43 H43 119.6 . . ?
C44 C43 H43 119.6 . . ?
C44 C43 C42 120.8(3) . . ?
C35 C36 C37 117.3(3) . . ?
C35 C36 C32 118.4(3) . . ?
C37 C36 C32 124.3(3) . . ?
C69 C70 C73 121.0(3) . . ?
C71 C70 C73 120.9(3) . . ?
C71 C70 C69 118.0(3) . . ?
H20A O20 H20B 104.5 . . ?
C66 C61 C58 120.6(3) . . ?
C66 C61 C62 117.7(3) . . ?
C62 C61 C58 121.7(3) . . ?
C36 C37 H37 120.0 . . ?
C36 C37 C38 120.0(3) . . ?
C38 C37 H37 120.0 . . ?
C43 C42 C28 119.9(3) . . ?
C47 C42 C43 118.6(3) . . ?
C47 C42 C28 121.5(3) . . ?
C44 C45 C49 120.2(3) . . ?
C46 C45 C49 120.0(3) . . ?
C46 C45 C44 119.7(3) . . ?
C50 C49 C45 123.3(3) . . ?
C48 C49 C45 118.8(3) . . ?
C48 C49 C50 117.8(3) . . ?
H22A O22 H22B 107.8 . . ?
H27D O27 H27E 104.5 . . ?
C76 C75 H75 120.1 . . ?
C76 C75 C74 119.7(3) . . ?
C74 C75 H75 120.1 . . ?
C11 C12 H12 119.5 . . ?
C13 C12 H12 119.5 . . ?
C13 C12 C11 121.0(3) . . ?
C15 C14 C11 116.5(3) . . ?
C28 C14 C15 123.7(3) . . ?
C28 C14 C11 119.4(3) . . ?
C43 C44 C45 120.0(3) . . ?
C43 C44 H44 120.0 . . ?
C45 C44 H44 120.0 . . ?
C45 C46 H46 120.0 . . ?
C47 C46 C45 119.9(3) . . ?
C47 C46 H46 120.0 . . ?
C12 C11 C14 119.6(3) . . ?
C12 C11 C10 118.4(3) . . ?
C10 C11 C14 121.9(3) . . ?
C42 C28 C29 114.4(3) . . ?
C14 C28 C42 124.4(3) . . ?
C14 C28 C29 121.0(3) . . ?
C49 C50 H50 120.1 . . ?
C51 C50 C49 119.8(3) . . ?
C51 C50 H50 120.1 . . ?
C29 C30 H30 119.5 . . ?
C31 C30 H30 119.5 . . ?
C31 C30 C29 121.0(3) . . ?
C15 C16 H16 119.2 . . ?
C17 C16 C15 121.5(3) . . ?
C17 C16 H16 119.2 . . ?
C75 C76 S4 119.6(2) . . ?
C75 C76 C77 120.1(3) . . ?
C77 C76 S4 120.2(2) . . ?
C57 C58 C61 120.9(3) . . ?
C57 C58 C59 117.7(3) . . ?
C59 C58 C61 121.2(3) . . ?
C18 C17 H17 120.0 . . ?
C16 C17 C18 119.9(3) . . ?
C16 C17 H17 120.0 . . ?
C76 C77 H77 120.1 . . ?
C78 C77 C76 119.8(3) . . ?
C78 C77 H77 120.1 . . ?
C13 C8 C6 119.7(3) . . ?
C9 C8 C13 119.0(3) . . ?
C9 C8 C6 121.4(3) . . ?
C11 C10 H10 119.7 . . ?
C9 C10 C11 120.6(3) . . ?
C9 C10 H10 119.7 . . ?
C42 C47 H47 119.6 . . ?
C46 C47 C42 120.7(3) . . ?
C46 C47 H47 119.6 . . ?
C30 C29 C28 123.9(3) . . ?
C30 C29 C34 117.7(3) . . ?
C34 C29 C28 118.3(3) . . ?
C60 C55 S1 120.2(3) . . ?
C60 C55 C56 119.5(3) . . ?
C56 C55 S1 120.2(3) . . ?
C31 C32 C36 121.4(3) . . ?
C33 C32 C36 119.6(3) . . ?
C33 C32 C31 119.0(3) . . ?
C61 C66 H66 119.2 . . ?
C65 C66 C61 121.6(3) . . ?
C65 C66 H66 119.2 . . ?
C73 C78 H78 119.4 . . ?
C77 C78 C73 121.3(3) . . ?
C77 C78 H78 119.4 . . ?
N1 C7 H7 119.6 . . ?
N1 C7 C6 120.8(3) . . ?
C6 C7 H7 119.6 . . ?
H24A O24 H24B 104.5 . . ?
C30 C31 C32 120.2(3) . . ?
C30 C31 H31 119.9 . . ?
C32 C31 H31 119.9 . . ?
C12 C13 C8 120.4(3) . . ?
C12 C13 H13 119.8 . . ?
C8 C13 H13 119.8 . . ?
C8 C9 H9 119.8 . . ?
C10 C9 C8 120.4(3) . . ?
C10 C9 H9 119.8 . . ?
C7 C6 C8 119.7(3) . . ?
C7 C6 C5 117.7(3) . . ?
C5 C6 C8 122.7(3) . . ?
C66 C65 H65 120.2 . . ?
C64 C65 C66 119.6(3) . . ?
C64 C65 H65 120.2 . . ?
N3 C52 H52 119.9 . . ?
N3 C52 C51 120.3(3) . . ?
C51 C52 H52 119.9 . . ?
C23 C22 C18 123.6(3) . . ?
C21 C22 C18 118.6(3) . . ?
C21 C22 C23 117.7(3) . . ?
C58 C57 H57 119.1 . . ?
C56 C57 C58 121.8(3) . . ?
C56 C57 H57 119.1 . . ?
C72 C67 S3 121.2(3) . . ?
C68 C67 S3 118.8(3) . . ?
C68 C67 C72 120.1(3) . . ?
C22 C23 H23 119.9 . . ?
C24 C23 C22 120.1(3) . . ?
C24 C23 H23 119.9 . . ?
C61 C62 H62 119.6 . . ?
C63 C62 C61 120.8(3) . . ?
C63 C62 H62 119.6 . . ?
C73 C74 H74 119.4 . . ?
C75 C74 C73 121.2(3) . . ?
C75 C74 H74 119.4 . . ?
C29 C34 H34 119.3 . . ?
C33 C34 C29 121.4(3) . . ?
C33 C34 H34 119.3 . . ?
C65 C64 S2 120.9(3) . . ?
C63 C64 S2 119.8(3) . . ?
C63 C64 C65 119.2(3) . . ?
C55 C60 H60 119.7 . . ?
C59 C60 C55 120.5(3) . . ?
C59 C60 H60 119.7 . . ?
C23 C24 H24 120.2 . . ?
C25 C24 C23 119.7(3) . . ?
C25 C24 H24 120.2 . . ?
C55 C56 H56 120.2 . . ?
C57 C56 C55 119.6(3) . . ?
C57 C56 H56 120.2 . . ?
C62 C63 C64 121.0(3) . . ?
C62 C63 H63 119.5 . . ?
C64 C63 H63 119.5 . . ?
N3 C48 C49 120.9(3) . . ?
N3 C48 H48 119.6 . . ?
C49 C48 H48 119.6 . . ?
C50 C51 H51 120.0 . . ?
C52 C51 C50 119.9(3) . . ?
C52 C51 H51 120.0 . . ?
C32 C33 H33 119.8 . . ?
C34 C33 C32 120.5(3) . . ?
C34 C33 H33 119.8 . . ?
C70 C69 H69 119.4 . . ?
C68 C69 C70 121.2(3) . . ?
C68 C69 H69 119.4 . . ?
N2 C21 C22 121.3(3) . . ?
N2 C21 H21 119.3 . . ?
C22 C21 H21 119.3 . . ?
C67 C72 H72 120.2 . . ?
C71 C72 C67 119.7(3) . . ?
C71 C72 H72 120.2 . . ?
C58 C59 H59 119.6 . . ?
C60 C59 C58 120.8(3) . . ?
C60 C59 H59 119.6 . . ?
N2 C25 C24 119.9(3) . . ?
N2 C25 H25 120.0 . . ?
C24 C25 H25 120.0 . . ?
C37 C38 H38 120.1 . . ?
C39 C38 C37 119.8(3) . . ?
C39 C38 H38 120.1 . . ?
H28A O28 H28B 109.4 . . ?
C70 C71 H71 119.4 . . ?
C72 C71 C70 121.3(3) . . ?
C72 C71 H71 119.4 . . ?
N4 C39 C38 119.9(3) . . ?
N4 C39 H39 120.1 . . ?
C38 C39 H39 120.1 . . ?
N3 C53 H53A 109.4 . . ?
N3 C53 H53B 109.4 . . ?
N3 C53 C54 111.4(3) . . ?
H53A C53 H53B 108.0 . . ?
C54 C53 H53A 109.4 . . ?
C54 C53 H53B 109.4 . . ?
C67 C68 H68 120.2 . . ?
C69 C68 C67 119.7(3) . . ?
C69 C68 H68 120.2 . . ?
C6 C5 H5 119.9 . . ?
C4 C5 C6 120.2(4) . . ?
C4 C5 H5 119.9 . . ?
N1 C3 H3 119.9 . . ?
N1 C3 C4 120.1(4) . . ?
C4 C3 H3 119.9 . . ?
C5 C4 H4 120.1 . . ?
C3 C4 C5 119.7(4) . . ?
C3 C4 H4 120.1 . . ?
N4 C40 H40A 109.4 . . ?
N4 C40 H40B 109.4 . . ?
H40A C40 H40B 108.0 . . ?
C41 C40 N4 111.1(4) . . ?
C41 C40 H40A 109.4 . . ?
C41 C40 H40B 109.4 . . ?
C53 C54 H54A 109.5 . . ?
C53 C54 H54B 109.5 . . ?
C53 C54 H54C 109.5 . . ?
H54A C54 H54B 109.5 . . ?
H54A C54 H54C 109.5 . . ?
H54B C54 H54C 109.5 . . ?
H25A O25 H25B 109.5 . . ?
N2 C26 H26A 109.4 . . ?
N2 C26 H26B 109.4 . . ?
N2 C26 C27 111.1(4) . . ?
H26A C26 H26B 108.0 . . ?
C27 C26 H26A 109.4 . . ?
C27 C26 H26B 109.4 . . ?
N1 C2 H2A 109.6 . . ?
N1 C2 H2B 109.6 . . ?
N1 C2 C1 110.3(4) . . ?
H2A C2 H2B 108.1 . . ?
C1 C2 H2A 109.6 . . ?
C1 C2 H2B 109.6 . . ?
C26 C27 H27A 109.5 . . ?
C26 C27 H27B 109.5 . . ?
C26 C27 H27C 109.5 . . ?
H27A C27 H27B 109.5 . . ?
H27A C27 H27C 109.5 . . ?
H27B C27 H27C 109.5 . . ?
C2 C1 H1A 109.5 . . ?
C2 C1 H1B 109.5 . . ?
C2 C1 H1C 109.5 . . ?
H1A C1 H1B 109.5 . . ?
H1A C1 H1C 109.5 . . ?
H1B C1 H1C 109.5 . . ?
H23A O23 H23B 104.5 . . ?
C40 C41 H41A 109.5 . . ?
C40 C41 H41B 109.5 . . ?
C40 C41 H41C 109.5 . . ?
H41A C41 H41B 109.5 . . ?
H41A C41 H41C 109.5 . . ?
H41B C41 H41C 109.5 . . ?

loop_
_geom_bond_atom_site_label_1
_geom_bond_atom_site_label_2
_geom_bond_distance
_geom_bond_site_symmetry_2
_geom_bond_publ_flag
S1 O1 1.453(3) . ?
S1 O3 1.442(3) . ?
S1 O2 1.445(3) . ?
S1 C55 1.782(3) . ?
S4 O7 1.446(3) . ?
S4 O9 1.444(3) . ?
S4 O8 1.449(3) . ?
S4 C76 1.781(3) . ?
S2 O6 1.468(3) . ?
S2 O4 1.422(4) . ?
S2 C64 1.780(3) . ?
S2 O5 1.406(4) . ?
S3 O12 1.451(3) . ?
S3 O10 1.456(3) . ?
S3 O11 1.439(3) . ?
S3 C67 1.775(3) . ?
O26 H26C 0.8695 . ?
O26 H26D 0.8709 . ?
N3 C52 1.341(4) . ?
N3 C48 1.347(4) . ?
N3 C53 1.498(5) . ?
O18 H18A 0.8705 . ?
O18 H18B 0.8696 . ?
O21 H21A 0.8702 . ?
O21 H21B 0.8703 . ?
N1 C7 1.347(4) . ?
N1 C3 1.349(5) . ?
N1 C2 1.493(5) . ?
O14 H14A 0.8704 . ?
O14 H14B 0.8698 . ?
N4 C35 1.340(4) . ?
N4 C39 1.345(5) . ?
N4 C40 1.490(5) . ?
N2 C21 1.346(4) . ?
N2 C25 1.347(5) . ?
N2 C26 1.485(5) . ?
O17 H17A 0.8701 . ?
O17 H17B 0.8702 . ?
O16 H16A 0.8700 . ?
O16 H16B 0.8703 . ?
O19 H19A 0.8704 . ?
O19 H19B 0.8695 . ?
O15 H15A 0.8699 . ?
O15 H15B 0.8705 . ?
C73 C70 1.487(5) . ?
C73 C78 1.401(4) . ?
C73 C74 1.405(5) . ?
C20 H20 0.9500 . ?
C20 C15 1.402(4) . ?
C20 C19 1.380(5) . ?
C35 H35 0.9500 . ?
C35 C36 1.384(5) . ?
C15 C14 1.481(4) . ?
C15 C16 1.399(5) . ?
O13 H13A 0.8697 . ?
O13 H13B 0.8704 . ?
C19 H19 0.9500 . ?
C19 C18 1.395(5) . ?
C18 C17 1.391(5) . ?
C18 C22 1.481(4) . ?
C43 H43 0.9500 . ?
C43 C42 1.399(5) . ?
C43 C44 1.382(5) . ?
C36 C37 1.389(5) . ?
C36 C32 1.478(4) . ?
C70 C69 1.397(5) . ?
C70 C71 1.393(5) . ?
O20 H20A 0.8701 . ?
O20 H20B 0.8700 . ?
C61 C58 1.492(5) . ?
C61 C66 1.393(5) . ?
C61 C62 1.401(5) . ?
C37 H37 0.9500 . ?
C37 C38 1.393(5) . ?
C42 C28 1.487(4) . ?
C42 C47 1.396(4) . ?
C45 C49 1.481(4) . ?
C45 C44 1.395(5) . ?
C45 C46 1.394(5) . ?
C49 C50 1.400(5) . ?
C49 C48 1.386(5) . ?
O22 H22A 0.8696 . ?
O22 H22B 0.8701 . ?
O27 H27D 0.8694 . ?
O27 H27E 0.8703 . ?
C75 H75 0.9500 . ?
C75 C76 1.390(5) . ?
C75 C74 1.390(5) . ?
C12 H12 0.9500 . ?
C12 C11 1.391(5) . ?
C12 C13 1.380(5) . ?
C14 C11 1.495(4) . ?
C14 C28 1.360(4) . ?
C44 H44 0.9500 . ?
C46 H46 0.9500 . ?
C46 C47 1.385(5) . ?
C11 C10 1.398(4) . ?
C28 C29 1.488(4) . ?
C50 H50 0.9500 . ?
C50 C51 1.373(5) . ?
C30 H30 0.9500 . ?
C30 C29 1.398(5) . ?
C30 C31 1.387(5) . ?
C16 H16 0.9500 . ?
C16 C17 1.388(5) . ?
C76 C77 1.390(5) . ?
C58 C57 1.397(5) . ?
C58 C59 1.401(5) . ?
C17 H17 0.9500 . ?
C77 H77 0.9500 . ?
C77 C78 1.389(5) . ?
C8 C13 1.395(5) . ?
C8 C9 1.393(5) . ?
C8 C6 1.483(4) . ?
C10 H10 0.9500 . ?
C10 C9 1.384(5) . ?
C47 H47 0.9500 . ?
C29 C34 1.399(4) . ?
C55 C60 1.390(5) . ?
C55 C56 1.393(5) . ?
C32 C31 1.397(5) . ?
C32 C33 1.389(5) . ?
C66 H66 0.9500 . ?
C66 C65 1.390(5) . ?
C78 H78 0.9500 . ?
C7 H7 0.9500 . ?
C7 C6 1.385(5) . ?
O24 H24A 0.8699 . ?
O24 H24B 0.8703 . ?
C31 H31 0.9500 . ?
C13 H13 0.9500 . ?
C9 H9 0.9500 . ?
C6 C5 1.396(5) . ?
C65 H65 0.9500 . ?
C65 C64 1.390(5) . ?
C52 H52 0.9500 . ?
C52 C51 1.370(5) . ?
C22 C23 1.393(5) . ?
C22 C21 1.384(5) . ?
C57 H57 0.9500 . ?
C57 C56 1.386(5) . ?
C67 C72 1.390(5) . ?
C67 C68 1.385(5) . ?
C23 H23 0.9500 . ?
C23 C24 1.383(5) . ?
C62 H62 0.9500 . ?
C62 C63 1.378(5) . ?
C74 H74 0.9500 . ?
C34 H34 0.9500 . ?
C34 C33 1.376(5) . ?
C64 C63 1.386(5) . ?
C60 H60 0.9500 . ?
C60 C59 1.387(5) . ?
C24 H24 0.9500 . ?
C24 C25 1.375(6) . ?
C56 H56 0.9500 . ?
C63 H63 0.9500 . ?
C48 H48 0.9500 . ?
C51 H51 0.9500 . ?
C33 H33 0.9500 . ?
C69 H69 0.9500 . ?
C69 C68 1.383(5) . ?
C21 H21 0.9500 . ?
C72 H72 0.9500 . ?
C72 C71 1.380(5) . ?
C59 H59 0.9500 . ?
C25 H25 0.9500 . ?
C38 H38 0.9500 . ?
C38 C39 1.366(6) . ?
O28 H28A 0.8700 . ?
O28 H28B 0.8699 . ?
C71 H71 0.9500 . ?
C39 H39 0.9500 . ?
C53 H53A 0.9900 . ?
C53 H53B 0.9900 . ?
C53 C54 1.499(6) . ?
C68 H68 0.9500 . ?
C5 H5 0.9500 . ?
C5 C4 1.382(5) . ?
C3 H3 0.9500 . ?
C3 C4 1.363(6) . ?
C4 H4 0.9500 . ?
C40 H40A 0.9900 . ?
C40 H40B 0.9900 . ?
C40 C41 1.473(7) . ?
C54 H54A 0.9800 . ?
C54 H54B 0.9800 . ?
C54 H54C 0.9800 . ?
O25 H25A 0.8705 . ?
O25 H25B 0.8701 . ?
C26 H26A 0.9900 . ?
C26 H26B 0.9900 . ?
C26 C27 1.499(7) . ?
C2 H2A 0.9900 . ?
C2 H2B 0.9900 . ?
C2 C1 1.497(7) . ?
C27 H27A 0.9800 . ?
C27 H27B 0.9800 . ?
C27 H27C 0.9800 . ?
C1 H1A 0.9800 . ?
C1 H1B 0.9800 . ?
C1 H1C 0.9800 . ?
O23 H23A 0.8697 . ?
O23 H23B 0.8707 . ?
C41 H41A 0.9800 . ?
C41 H41B 0.9800 . ?
C41 H41C 0.9800 . ?

loop_
_geom_hbond_atom_site_label_D
_geom_hbond_atom_site_label_H
_geom_hbond_atom_site_label_A
_geom_hbond_distance_DH
_geom_hbond_distance_HA
_geom_hbond_distance_DA
_geom_hbond_angle_DHA
_geom_hbond_site_symmetry_A
_geom_hbond_publ_flag
O26 H26C O27 0.87 1.94 2.782(5) 164.2 1_655 yes
O18 H18A O19 0.87 2.16 2.773(5) 127.6 1_554 yes
O18 H18B O6 0.87 1.96 2.810(5) 164.0 . yes
O21 H21A O20 0.87 1.95 2.799(5) 165.3 1_554 yes
O21 H21B O1 0.87 1.97 2.825(4) 167.3 2_565 yes
O14 H14A O15 0.87 1.97 2.823(5) 167.6 . yes
O14 H14B O13 0.87 1.93 2.745(5) 155.9 . yes
O17 H17A O2 0.87 1.93 2.790(4) 170.6 . yes
O17 H17B O20 0.87 2.01 2.871(6) 169.0 2_566 yes
O16 H16A O14 0.87 1.99 2.783(5) 151.8 . yes
O16 H16B O4 0.87 1.92 2.787(6) 174.3 2_665 yes
O19 H19A O13 0.87 2.06 2.796(6) 141.7 . yes
O15 H15A O16 0.87 1.96 2.820(5) 167.6 2_666 yes
O20 H20A O10 0.87 1.90 2.761(5) 172.9 . yes
O20 H20B O19 0.87 1.91 2.765(5) 169.5 . yes
O22 H22A O23 0.87 2.31 2.792(7) 114.8 2_576 yes
O22 H22B O21 0.87 2.02 2.803(5) 150.0 2_575 yes
O27 H27D O25 0.87 1.99 2.838(7) 164.1 . yes
O27 H27E O11 0.87 1.98 2.841(5) 169.9 . yes
O24 H24A O22 0.87 2.07 2.850(6) 148.5 . yes
O28 H28A O22 0.87 1.94 2.809(6) 172.4 . yes
O28 H28B O12 0.87 2.14 2.881(6) 142.8 2_576 yes
O25 H25B O23 0.87 2.19 2.760(8) 122.8 2_476 yes

loop_
_geom_torsion_atom_site_label_1
_geom_torsion_atom_site_label_2
_geom_torsion_atom_site_label_3
_geom_torsion_atom_site_label_4
_geom_torsion
_geom_torsion_site_symmetry_1
_geom_torsion_site_symmetry_2
_geom_torsion_site_symmetry_3
_geom_torsion_site_symmetry_4
_geom_torsion_publ_flag
S1 C55 C60 C59 175.3(3) . . . . ?
S1 C55 C56 C57 -174.9(3) . . . . ?
S4 C76 C77 C78 174.0(3) . . . . ?
S2 C64 C63 C62 178.2(3) . . . . ?
S3 C67 C72 C71 -175.4(3) . . . . ?
S3 C67 C68 C69 175.5(3) . . . . ?
O7 S4 C76 C75 78.8(3) . . . . ?
O7 S4 C76 C77 -98.2(3) . . . . ?
O1 S1 C55 C60 97.0(3) . . . . ?
O1 S1 C55 C56 -85.9(3) . . . . ?
O3 S1 C55 C60 -22.6(3) . . . . ?
O3 S1 C55 C56 154.6(3) . . . . ?
O12 S3 C67 C72 -102.0(3) . . . . ?
O12 S3 C67 C68 78.9(3) . . . . ?
N3 C52 C51 C50 0.7(5) . . . . ?
O2 S1 C55 C60 -142.9(3) . . . . ?
O2 S1 C55 C56 34.2(3) . . . . ?
N1 C7 C6 C8 -177.9(3) . . . . ?
N1 C7 C6 C5 1.3(5) . . . . ?
N1 C3 C4 C5 0.5(6) . . . . ?
O10 S3 C67 C72 138.7(3) . . . . ?
O10 S3 C67 C68 -40.5(3) . . . . ?
N4 C35 C36 C37 -1.4(5) . . . . ?
N4 C35 C36 C32 179.1(3) . . . . ?
O9 S4 C76 C75 -161.2(3) . . . . ?
O9 S4 C76 C77 21.7(3) . . . . ?
O11 S3 C67 C72 20.3(4) . . . . ?
O11 S3 C67 C68 -158.9(3) . . . . ?
O6 S2 C64 C65 -14.7(4) . . . . ?
O6 S2 C64 C63 165.8(3) . . . . ?
O8 S4 C76 C75 -40.6(3) . . . . ?
O8 S4 C76 C77 142.3(3) . . . . ?
C73 C70 C69 C68 -174.0(3) . . . . ?
C73 C70 C71 C72 174.1(3) . . . . ?
C20 C15 C14 C11 149.8(3) . . . . ?
C20 C15 C14 C28 -37.1(5) . . . . ?
C20 C15 C16 C17 7.2(5) . . . . ?
C20 C19 C18 C17 4.4(5) . . . . ?
C20 C19 C18 C22 -174.0(3) . . . . ?
C35 N4 C39 C38 1.1(6) . . . . ?
C35 N4 C40 C41 77.6(5) . . . . ?
C35 C36 C37 C38 1.9(5) . . . . ?
C35 C36 C32 C31 141.1(3) . . . . ?
C35 C36 C32 C33 -36.4(5) . . . . ?
C15 C20 C19 C18 2.2(5) . . . . ?
C15 C14 C11 C12 117.9(3) . . . . ?
C15 C14 C11 C10 -62.6(4) . . . . ?
C15 C14 C28 C42 -5.3(5) . . . . ?
C15 C14 C28 C29 179.0(3) . . . . ?
C15 C16 C17 C18 -0.9(5) . . . . ?
C19 C20 C15 C14 167.9(3) . . . . ?
C19 C20 C15 C16 -7.9(5) . . . . ?
C19 C18 C17 C16 -5.0(5) . . . . ?
C19 C18 C22 C23 -150.5(3) . . . . ?
C19 C18 C22 C21 31.9(4) . . . . ?
C18 C22 C23 C24 -178.6(3) . . . . ?
C18 C22 C21 N2 177.9(3) . . . . ?
C43 C42 C28 C14 135.3(3) . . . . ?
C43 C42 C28 C29 -48.8(4) . . . . ?
C43 C42 C47 C46 -6.0(5) . . . . ?
O4 S2 C64 C65 -131.3(3) . . . . ?
O4 S2 C64 C63 49.2(4) . . . . ?
C36 C37 C38 C39 -1.0(6) . . . . ?
C36 C32 C31 C30 -173.9(3) . . . . ?
C36 C32 C33 C34 175.0(3) . . . . ?
C70 C73 C78 C77 -173.7(3) . . . . ?
C70 C73 C74 C75 173.3(3) . . . . ?
C70 C69 C68 C67 0.6(6) . . . . ?
C61 C58 C57 C56 173.9(3) . . . . ?
C61 C58 C59 C60 -173.5(3) . . . . ?
C61 C66 C65 C64 0.3(5) . . . . ?
C61 C62 C63 C64 0.0(6) . . . . ?
C37 C36 C32 C31 -38.4(5) . . . . ?
C37 C36 C32 C33 144.1(4) . . . . ?
C37 C38 C39 N4 -0.5(6) . . . . ?
C42 C43 C44 C45 0.5(5) . . . . ?
C42 C28 C29 C30 133.5(3) . . . . ?
C42 C28 C29 C34 -49.4(4) . . . . ?
C45 C49 C50 C51 -179.0(3) . . . . ?
C45 C49 C48 N3 179.6(3) . . . . ?
C45 C46 C47 C42 2.7(5) . . . . ?
C49 C45 C44 C43 173.4(3) . . . . ?
C49 C45 C46 C47 -174.9(3) . . . . ?
C49 C50 C51 C52 -0.5(5) . . . . ?
C75 C76 C77 C78 -3.1(5) . . . . ?
C12 C11 C10 C9 4.6(5) . . . . ?
C14 C15 C16 C17 -168.6(3) . . . . ?
C14 C11 C10 C9 -174.8(3) . . . . ?
C14 C28 C29 C30 -50.5(5) . . . . ?
C14 C28 C29 C34 126.6(4) . . . . ?
C44 C43 C42 C28 -176.2(3) . . . . ?
C44 C43 C42 C47 4.4(5) . . . . ?
C44 C45 C49 C50 48.6(5) . . . . ?
C44 C45 C49 C48 -130.0(3) . . . . ?
C44 C45 C46 C47 2.3(5) . . . . ?
C46 C45 C49 C50 -134.1(4) . . . . ?
C46 C45 C49 C48 47.3(4) . . . . ?
C46 C45 C44 C43 -3.9(5) . . . . ?
C11 C12 C13 C8 -0.2(5) . . . . ?
C11 C14 C28 C42 167.5(3) . . . . ?
C11 C14 C28 C29 -8.1(5) . . . . ?
C11 C10 C9 C8 -2.3(5) . . . . ?
C28 C42 C47 C46 174.6(3) . . . . ?
C28 C14 C11 C12 -55.4(4) . . . . ?
C28 C14 C11 C10 124.1(4) . . . . ?
C28 C29 C34 C33 -172.7(3) . . . . ?
C50 C49 C48 N3 0.9(5) . . . . ?
C30 C29 C34 C33 4.6(6) . . . . ?
C16 C15 C14 C11 -34.5(4) . . . . ?
C16 C15 C14 C28 138.5(3) . . . . ?
C76 C75 C74 C73 0.4(5) . . . . ?
C76 C77 C78 C73 0.4(5) . . . . ?
C58 C61 C66 C65 175.7(3) . . . . ?
C58 C61 C62 C63 -175.8(3) . . . . ?
C58 C57 C56 C55 -0.1(6) . . . . ?
C17 C18 C22 C23 31.2(5) . . . . ?
C17 C18 C22 C21 -146.4(3) . . . . ?
C8 C6 C5 C4 177.3(4) . . . . ?
C47 C42 C28 C14 -45.3(5) . . . . ?
C47 C42 C28 C29 130.6(3) . . . . ?
C29 C30 C31 C32 -0.5(5) . . . . ?
C29 C34 C33 C32 -1.6(6) . . . . ?
C55 C60 C59 C58 -0.8(5) . . . . ?
C32 C36 C37 C38 -178.6(3) . . . . ?
C66 C61 C58 C57 -147.1(3) . . . . ?
C66 C61 C58 C59 29.1(5) . . . . ?
C66 C61 C62 C63 1.5(5) . . . . ?
C66 C65 C64 S2 -178.4(3) . . . . ?
C66 C65 C64 C63 1.2(5) . . . . ?
C78 C73 C70 C69 -149.8(3) . . . . ?
C78 C73 C70 C71 34.0(5) . . . . ?
C78 C73 C74 C75 -3.0(5) . . . . ?
C7 N1 C3 C4 -1.1(6) . . . . ?
C7 N1 C2 C1 103.6(4) . . . . ?
C7 C6 C5 C4 -1.9(6) . . . . ?
C31 C30 C29 C28 173.6(3) . . . . ?
C31 C30 C29 C34 -3.5(5) . . . . ?
C31 C32 C33 C34 -2.5(6) . . . . ?
C13 C12 C11 C14 176.1(3) . . . . ?
C13 C12 C11 C10 -3.4(5) . . . . ?
C13 C8 C9 C10 -1.4(5) . . . . ?
C13 C8 C6 C7 28.4(5) . . . . ?
C13 C8 C6 C5 -150.9(4) . . . . ?
C9 C8 C13 C12 2.6(5) . . . . ?
C9 C8 C6 C7 -152.4(3) . . . . ?
C9 C8 C6 C5 28.4(5) . . . . ?
C6 C8 C13 C12 -178.1(3) . . . . ?
C6 C8 C9 C10 179.3(3) . . . . ?
C6 C5 C4 C3 1.1(6) . . . . ?
C65 C64 C63 C62 -1.3(5) . . . . ?
C52 N3 C48 C49 -0.7(5) . . . . ?
C52 N3 C53 C54 119.8(4) . . . . ?
C22 C18 C17 C16 173.3(3) . . . . ?
C22 C23 C24 C25 0.7(6) . . . . ?
C57 C58 C59 C60 2.9(5) . . . . ?
C67 C72 C71 C70 -0.7(6) . . . . ?
C23 C22 C21 N2 0.1(5) . . . . ?
C23 C24 C25 N2 0.5(6) . . . . ?
C62 C61 C58 C57 30.1(5) . . . . ?
C62 C61 C58 C59 -153.7(3) . . . . ?
C62 C61 C66 C65 -1.6(5) . . . . ?
C74 C73 C70 C69 34.1(5) . . . . ?
C74 C73 C70 C71 -142.2(3) . . . . ?
C74 C73 C78 C77 2.6(5) . . . . ?
C74 C75 C76 S4 -174.4(3) . . . . ?
C74 C75 C76 C77 2.7(5) . . . . ?
C60 C55 C56 C57 2.3(5) . . . . ?
C56 C55 C60 C59 -1.8(5) . . . . ?
C48 N3 C52 C51 -0.1(5) . . . . ?
C48 N3 C53 C54 -61.0(4) . . . . ?
C48 C49 C50 C51 -0.3(5) . . . . ?
C33 C32 C31 C30 3.6(5) . . . . ?
O5 S2 C64 C65 102.3(4) . . . . ?
O5 S2 C64 C63 -77.2(4) . . . . ?
C69 C70 C71 C72 -2.3(5) . . . . ?
C21 N2 C25 C24 -1.4(6) . . . . ?
C21 N2 C26 C27 -91.3(4) . . . . ?
C21 C22 C23 C24 -1.0(5) . . . . ?
C72 C67 C68 C69 -3.7(6) . . . . ?
C59 C58 C57 C56 -2.4(5) . . . . ?
C25 N2 C21 C22 1.1(5) . . . . ?
C25 N2 C26 C27 88.4(5) . . . . ?
C71 C70 C69 C68 2.3(5) . . . . ?
C39 N4 C35 C36 -0.1(5) . . . . ?
C39 N4 C40 C41 -101.6(5) . . . . ?
C53 N3 C52 C51 179.0(3) . . . . ?
C53 N3 C48 C49 -179.9(3) . . . . ?
C68 C67 C72 C71 3.7(6) . . . . ?
C3 N1 C7 C6 0.2(5) . . . . ?
C3 N1 C2 C1 -75.1(5) . . . . ?
C40 N4 C35 C36 -179.3(3) . . . . ?
C40 N4 C39 C38 -179.7(4) . . . . ?
C26 N2 C21 C22 -179.2(3) . . . . ?
C26 N2 C25 C24 178.9(4) . . . . ?
C2 N1 C7 C6 -178.6(3) . . . . ?
C2 N1 C3 C4 177.6(4) . . . . ?
